data_7052832
loop_
_publ_author_name
'Chmielewski, Marcin K.'
'Tykarska, Ewa'
'Markiewicz, Wojciech T.'
'Rypniewski, Wojciech'

_publ_section_title
;
 Engineering N-(2-pyridyl)aminoethyl alcohols as potential precursors of
 thermolabile protecting groups
;
_journal_issue 3
_journal_name_full 'New Journal of Chemistry'
_journal_page_first 603
_journal_paper_doi 10.1039/c1nj20584f
_journal_volume 36
_journal_year 2012
_chemical_formula_moiety 'C12 H13 N3 O'
_chemical_formula_sum 'C12 H13 N3 O'
_chemical_formula_weight 215.25
_chemical_name_common N-(2-pyrimidyl)amino-1-phenyloethanol
_chemical_name_systematic
;
N-(2-pyrimidyl)amino-1-phenyloethanol
;
_space_group_IT_number 14
_symmetry_cell_setting monoclinic
_symmetry_space_group_name_Hall '-P 2ybc'
_symmetry_space_group_name_H-M 'P 1 21/c 1'
_atom_sites_solution_hydrogens geom
_atom_sites_solution_primary direct
_atom_sites_solution_secondary difmap
_audit_creation_method SHELXL-97
_audit_update_record
;
2011-11-03 # Formatted by publCIF
;
_cell_angle_alpha 90.00
_cell_angle_beta 108.11(3)
_cell_angle_gamma 90.00
_cell_formula_units_Z 4
_cell_length_a 5.6050(11)
_cell_length_b 20.972(4)
_cell_length_c 9.5000(19)
_cell_measurement_reflns_used 41067
_cell_measurement_temperature 100(2)
_cell_measurement_theta_max 32.98
_cell_measurement_theta_min 2.82
_cell_volume 1061.4(4)
_computing_cell_refinement 'HKL2000 (Otwinowski & Minor, 1997)'
_computing_data_collection 'MARCCD software'
_computing_data_reduction 'HKL2000 (Otwinowski & Minor, 1997)'
_computing_molecular_graphics
;
ORTEP-3 for Windows - Version 2.00, Univ. of Glasgow 2008.
Mercury CSD 2.3 - new features for the visualization and investigation
of crystal structures, C. F. Macrae, I. J. Bruno, J. A. Chisholm,
P. R. Edgington, P. McCabe, E. Pidcock, L. Rodriguez-Monge, R. Taylor,
J. van de Streek and P. A. Wood, J. Appl. Cryst., 41, 466-470, 2008.
;
_computing_publication_material 'SHELXS-97 (Sheldrick, 2008)'
_computing_structure_refinement 'SHELXS-97 (Sheldrick, 2008)'
_computing_structure_solution 'SHELXS-97 (Sheldrick, 2008)'
_diffrn_ambient_temperature 100(2)
_diffrn_measured_fraction_theta_full 0.972
_diffrn_measured_fraction_theta_max 0.972
_diffrn_measurement_device_type 'MARCCD 165mm'
_diffrn_measurement_method '\w scans'
_diffrn_radiation_monochromator 'Si111 single crystal'
_diffrn_radiation_source
;
EMBL beamline X13, HASYLAB, Hamburg, Germany.
;
_diffrn_radiation_type synchrotron
_diffrn_radiation_wavelength 0.81620
_diffrn_reflns_av_R_equivalents 0.028
_diffrn_reflns_av_sigmaI/netI 0.0158
_diffrn_reflns_limit_h_max 7
_diffrn_reflns_limit_h_min 0
_diffrn_reflns_limit_k_max 27
_diffrn_reflns_limit_k_min 0
_diffrn_reflns_limit_l_max 12
_diffrn_reflns_limit_l_min -12
_diffrn_reflns_number 41074
_diffrn_reflns_theta_full 32.98
_diffrn_reflns_theta_max 32.98
_diffrn_reflns_theta_min 2.82
_diffrn_standards_number 0
_exptl_absorpt_coefficient_mu 0.089
_exptl_absorpt_correction_type none
_exptl_crystal_colour colourless
_exptl_crystal_density_diffrn 1.347
_exptl_crystal_density_method 'not measured'
_exptl_crystal_description needle
_exptl_crystal_F_000 456
_exptl_crystal_size_max 0.5
_exptl_crystal_size_mid 0.05
_exptl_crystal_size_min 0.05
_refine_diff_density_max 0.245
_refine_diff_density_min -0.211
_refine_diff_density_rms 0.048
_refine_ls_extinction_coef 0.060(14)
_refine_ls_extinction_expression Fc^*^=kFc[1+0.001xFc^2^\l^3^/sin(2\q)]^-1/4^
_refine_ls_extinction_method SHELXL
_refine_ls_goodness_of_fit_ref 1.100
_refine_ls_hydrogen_treatment constr
_refine_ls_matrix_type full
_refine_ls_number_parameters 156
_refine_ls_number_reflns 2574
_refine_ls_number_restraints 0
_refine_ls_restrained_S_all 1.100
_refine_ls_R_factor_all 0.0480
_refine_ls_R_factor_gt 0.0471
_refine_ls_shift/su_max 0.000
_refine_ls_shift/su_mean 0.000
_refine_ls_structure_factor_coef Fsqd
_refine_ls_weighting_details 'calc w=1/[\s^2^(Fo^2^)+(0.0834P)^2^+0.2472P] where P=(Fo^2^+2Fc^2^)/3'
_refine_ls_weighting_scheme calc
_refine_ls_wR_factor_gt 0.1321
_refine_ls_wR_factor_ref 0.1357
_reflns_number_gt 2522
_reflns_number_total 2574
_reflns_threshold_expression >2sigma(I)
_cod_data_source_file c1nj20584f.txt
_cod_data_source_block 4
_cod_original_sg_symbol_H-M 'P 21/c'
_cod_database_code 7052832

loop_
_symmetry_equiv_pos_as_xyz
'x, y, z'
'-x, y+1/2, -z+1/2'
'-x, -y, -z'
'x, -y-1/2, z-1/2'

loop_
_atom_site_label
_atom_site_type_symbol
_atom_site_fract_x
_atom_site_fract_y
_atom_site_fract_z
_atom_site_U_iso_or_equiv
_atom_site_adp_type
_atom_site_occupancy
_atom_site_symmetry_multiplicity
_atom_site_calc_flag
_atom_site_refinement_flags
_atom_site_disorder_assembly
_atom_site_disorder_group
C2 C -0.11941(18) 0.48265(5) 0.65496(10) 0.0208(2) Uani 1 1 d . A .
C4 C -0.1028(2) 0.39265(5) 0.52229(11) 0.0252(2) Uani 1 1 d . . .
H4 H -0.1799 0.3631 0.4492 0.030 Uiso 1 1 calc R . .
C5 C 0.1495(2) 0.38455(5) 0.60055(12) 0.0274(3) Uani 1 1 d . . .
H5 H 0.2417 0.3501 0.5839 0.033 Uiso 1 1 calc R . .
C6 C 0.25489(19) 0.43071(5) 0.70440(12) 0.0267(3) Uani 1 1 d . . .
H6 H 0.4246 0.4273 0.7572 0.032 Uiso 1 1 calc R . .
C9 C -0.18601(18) 0.64220(5) 1.00456(11) 0.0223(2) Uani 1 1 d . A .
C7 C -0.17755(19) 0.58350(5) 0.77781(11) 0.0248(2) Uani 1 1 d . A .
H7A H -0.2245 0.6224 0.7207 0.030 Uiso 1 1 calc R . .
H7B H 0.0042 0.5820 0.8161 0.030 Uiso 1 1 calc R . .
C8 C -0.28431(19) 0.58489(5) 0.90682(11) 0.0239(2) Uani 1 1 d . . .
H8 H -0.2422 0.5455 0.9646 0.029 Uiso 0.55(5) 1 calc PR A 1
H8' H -0.2202 0.5470 0.9670 0.029 Uiso 0.45(5) 1 d PR A 2
C10 C -0.34441(19) 0.69129(5) 1.01866(12) 0.0253(2) Uani 1 1 d . . .
H10 H -0.5140 0.6898 0.9645 0.030 Uiso 1 1 calc R A .
C11 C -0.2515(2) 0.74244(5) 1.11284(13) 0.0287(3) Uani 1 1 d . A .
H11 H -0.3595 0.7748 1.1216 0.034 Uiso 1 1 calc R . .
C12 C 0.0014(2) 0.74555(5) 1.19385(12) 0.0285(3) Uani 1 1 d . . .
H12 H 0.0630 0.7796 1.2576 0.034 Uiso 1 1 calc R A .
C13 C 0.16174(19) 0.69731(5) 1.17864(12) 0.0271(3) Uani 1 1 d . A .
H13 H 0.3318 0.6993 1.2315 0.033 Uiso 1 1 calc R . .
C14 C 0.06887(19) 0.64609(5) 1.08486(11) 0.0251(2) Uani 1 1 d . . .
H14 H 0.1776 0.6140 1.0754 0.030 Uiso 1 1 calc R A .
N1 N 0.12674(16) 0.48028(4) 0.73367(9) 0.0241(2) Uani 1 1 d . . .
N3 N -0.23939(15) 0.44081(4) 0.54723(9) 0.0226(2) Uani 1 1 d . . .
N2 N -0.26693(16) 0.52914(4) 0.68169(9) 0.0235(2) Uani 1 1 d . . .
H2 H -0.4300 0.5335 0.6069 0.028 Uiso 1 1 d R A .
O1 O -0.5543(14) 0.5907(3) 0.8417(9) 0.0315(12) Uani 0.55(5) 1 d P A 1
H1 H -0.6360 0.5524 0.8075 0.038 Uiso 0.55(5) 1 d PR A 1
O1' O -0.540(2) 0.5841(9) 0.875(3) 0.055(3) Uani 0.45(5) 1 d P A 2
H1' H -0.5940 0.5460 0.8405 0.067 Uiso 0.45(5) 1 d PR A 2

loop_
_atom_site_aniso_label
_atom_site_aniso_U_11
_atom_site_aniso_U_22
_atom_site_aniso_U_33
_atom_site_aniso_U_23
_atom_site_aniso_U_13
_atom_site_aniso_U_12
C2 0.0215(5) 0.0221(5) 0.0183(4) 0.0026(3) 0.0053(4) -0.0026(3)
C4 0.0277(5) 0.0245(5) 0.0237(5) 0.0000(4) 0.0081(4) 0.0004(4)
C5 0.0274(5) 0.0282(5) 0.0276(5) 0.0046(4) 0.0099(4) 0.0054(4)
C6 0.0214(5) 0.0301(5) 0.0272(5) 0.0071(4) 0.0055(4) 0.0011(4)
C9 0.0228(5) 0.0227(5) 0.0224(5) -0.0008(3) 0.0085(4) -0.0029(3)
C7 0.0270(5) 0.0235(5) 0.0239(5) -0.0037(3) 0.0081(4) -0.0057(3)
C8 0.0219(5) 0.0246(5) 0.0261(5) -0.0042(3) 0.0088(4) -0.0039(3)
C10 0.0215(4) 0.0244(5) 0.0287(5) -0.0003(4) 0.0059(4) -0.0009(3)
C11 0.0278(5) 0.0217(5) 0.0354(6) -0.0030(4) 0.0080(4) 0.0012(4)
C12 0.0298(5) 0.0236(5) 0.0301(5) -0.0051(4) 0.0065(4) -0.0048(4)
C13 0.0222(5) 0.0311(5) 0.0256(5) -0.0032(4) 0.0039(4) -0.0029(4)
C14 0.0221(5) 0.0268(5) 0.0258(5) -0.0024(4) 0.0067(4) 0.0004(3)
N1 0.0213(4) 0.0256(4) 0.0225(4) 0.0041(3) 0.0025(3) -0.0023(3)
N3 0.0220(4) 0.0241(4) 0.0203(4) -0.0013(3) 0.0045(3) -0.0006(3)
N2 0.0222(4) 0.0244(4) 0.0222(4) -0.0039(3) 0.0045(3) -0.0017(3)
O1 0.0160(12) 0.0327(19) 0.043(2) -0.0165(18) 0.0054(15) -0.0011(14)
O1' 0.029(3) 0.067(4) 0.079(7) -0.054(4) 0.030(3) -0.027(3)

loop_
_atom_type_symbol
_atom_type_description
_atom_type_scat_dispersion_real
_atom_type_scat_dispersion_imag
_atom_type_scat_source
C C 0.0033 0.0016 'International Tables Vol C Tables 4.2.6.8 and 6.1.1.4'
H H 0.0000 0.0000 'International Tables Vol C Tables 4.2.6.8 and 6.1.1.4'
N N 0.0061 0.0033 'International Tables Vol C Tables 4.2.6.8 and 6.1.1.4'
O O 0.0106 0.0060 'International Tables Vol C Tables 4.2.6.8 and 6.1.1.4'

loop_
_geom_angle_atom_site_label_1
_geom_angle_atom_site_label_2
_geom_angle_atom_site_label_3
_geom_angle
N1 C2 N2 120.10(9)
N1 C2 N3 125.12(9)
N2 C2 N3 114.78(9)
N3 C4 C5 122.92(10)
N3 C4 H4 118.5
C5 C4 H4 118.5
C6 C5 C4 115.85(10)
C6 C5 H5 122.1
C4 C5 H5 122.1
N1 C6 C5 123.74(10)
N1 C6 H6 118.1
C5 C6 H6 118.1
C10 C9 C14 118.59(9)
C10 C9 C8 121.63(9)
C14 C9 C8 119.77(9)
N2 C7 C8 112.14(8)
N2 C7 H7A 109.2
C8 C7 H7A 109.2
N2 C7 H7B 109.2
C8 C7 H7B 109.2
H7A C7 H7B 107.9
O1' C8 O1 13.0(13)
O1' C8 C9 107.5(5)
O1 C8 C9 109.1(3)
O1' C8 C7 117.9(12)
O1 C8 C7 106.1(3)
C9 C8 C7 110.47(8)
O1' C8 H8 99.7
O1 C8 H8 110.4
C9 C8 H8 110.4
C7 C8 H8 110.4
O1' C8 H8' 106.8
O1 C8 H8' 117.5
C9 C8 H8' 106.8
C7 C8 H8' 106.8
H8 C8 H8' 7.2
C11 C10 C9 120.65(10)
C11 C10 H10 119.7
C9 C10 H10 119.7
C12 C11 C10 120.43(10)
C12 C11 H11 119.8
C10 C11 H11 119.8
C11 C12 C13 119.32(9)
C11 C12 H12 120.3
C13 C12 H12 120.3
C14 C13 C12 120.26(10)
C14 C13 H13 119.9
C12 C13 H13 119.9
C13 C14 C9 120.72(9)
C13 C14 H14 119.6
C9 C14 H14 119.6
C6 N1 C2 115.76(9)
C4 N3 C2 116.54(9)
C2 N2 C7 125.01(9)
C2 N2 H2 114.9
C7 N2 H2 116.7
C8 O1 H1 114.2
C8 O1 H1' 97.4
H1 O1 H1' 21.5
C8 O1' H1 119.0
C8 O1' H1' 107.9
H1 O1' H1' 21.6

loop_
_geom_bond_atom_site_label_1
_geom_bond_atom_site_label_2
_geom_bond_distance
C2 N1 1.3504(14)
C2 N2 1.3526(13)
C2 N3 1.3570(13)
C4 N3 1.3324(13)
C4 C5 1.3886(15)
C4 H4 0.9300
C5 C6 1.3772(16)
C5 H5 0.9300
C6 N1 1.3410(14)
C6 H6 0.9300
C9 C10 1.3929(14)
C9 C14 1.3971(15)
C9 C8 1.5141(13)
C7 N2 1.4492(12)
C7 C8 1.5221(14)
C7 H7A 0.9700
C7 H7B 0.9700
C8 O1' 1.369(11)
C8 O1 1.451(7)
C8 H8 0.9800
C8 H8' 0.9800
C10 C11 1.3901(14)
C10 H10 0.9300
C11 C12 1.3887(16)
C11 H11 0.9300
C12 C13 1.3901(15)
C12 H12 0.9300
C13 C14 1.3894(14)
C13 H13 0.9300
C14 H14 0.9300
N2 H2 0.9721
O1 H1 0.9321
O1 H1' 0.9638
O1' H1 0.9630
O1' H1' 0.8814

loop_
_geom_hbond_atom_site_label_D
_geom_hbond_atom_site_label_H
_geom_hbond_atom_site_label_A
_geom_hbond_distance_DH
_geom_hbond_distance_HA
_geom_hbond_distance_DA
_geom_hbond_angle_DHA
_geom_hbond_site_symmetry_A
O1 H1 N1 0.93 1.99 2.911(9) 168.3 1_455
O1' H1' N1 0.88 2.10 2.911(10) 153.5 1_455
N2 H2 N3 0.97 2.04 3.0069(16) 170.1 3_466

loop_
_geom_torsion_atom_site_label_1
_geom_torsion_atom_site_label_2
_geom_torsion_atom_site_label_3
_geom_torsion_atom_site_label_4
_geom_torsion
N3 C4 C5 C6 -1.73(15)
C4 C5 C6 N1 1.46(15)
C10 C9 C8 O1' -15.4(14)
C14 C9 C8 O1' 163.6(14)
C10 C9 C8 O1 -1.8(4)
C14 C9 C8 O1 177.3(3)
C10 C9 C8 C7 114.44(11)
C14 C9 C8 C7 -66.51(12)
N2 C7 C8 O1' -56.0(9)
N2 C7 C8 O1 -62.1(3)
N2 C7 C8 C9 179.86(8)
C14 C9 C10 C11 -1.22(15)
C8 C9 C10 C11 177.85(9)
C9 C10 C11 C12 0.36(16)
C10 C11 C12 C13 0.70(17)
C11 C12 C13 C14 -0.89(16)
C12 C13 C14 C9 0.02(16)
C10 C9 C14 C13 1.03(15)
C8 C9 C14 C13 -178.05(9)
C5 C6 N1 C2 0.62(15)
N2 C2 N1 C6 176.81(8)
N3 C2 N1 C6 -2.75(14)
C5 C4 N3 C2 -0.11(15)
N1 C2 N3 C4 2.51(14)
N2 C2 N3 C4 -177.07(8)
N1 C2 N2 C7 8.31(14)
N3 C2 N2 C7 -172.09(8)
C8 C7 N2 C2 -118.76(10)
